data_4329891
loop_
_publ_author_name
'Pablo Albor\'es'
'Christian Plenk'
'Eva Rentschler'

_publ_contact_author_address
;INQUIMAE-DQIAyQF
Facultad de Ciencias Exactas y Naturales
Universidad de Buenos Aires
Ciudad Universitaria-Pabell\'on 2- 3 Piso
Buenos Aires-Argentina
;
_publ_contact_author_email albores@qi.fcen.uba.ar
_publ_contact_author_name 'Dr. Pablo Albores'
_publ_contact_author_phone 0541145763380
_publ_section_title
;
 Tailoring the Exchange Interaction in Covalently Linked Basic Carboxylate
 Clusters through Bridging Ligand Selection
;
_journal_name_full 'Inorganic Chemistry'
_journal_page_first 8373
_journal_page_last 8384
_journal_paper_doi 10.1021/ic300911j
_journal_volume 51
_journal_year 2012
_chemical_formula_sum 'C84 H133 Co2 Fe4 N7 O28'
_chemical_formula_weight 2030.23
_chemical_name_systematic
;
 ?
;
_space_group_IT_number 2
_symmetry_cell_setting triclinic
_symmetry_space_group_name_Hall '-P 1'
_symmetry_space_group_name_H-M 'P -1'
_atom_sites_solution_hydrogens geom
_atom_sites_solution_primary direct
_atom_sites_solution_secondary difmap
_audit_creation_method SHELXL-97
_cell_angle_alpha 71.069(1)
_cell_angle_beta 89.505(1)
_cell_angle_gamma 78.256(1)
_cell_formula_units_Z 2
_cell_length_a 13.3788(3)
_cell_length_b 19.9463(4)
_cell_length_c 21.3461(5)
_cell_measurement_temperature 173(2)
_cell_volume 5265.3(2)
_computing_structure_refinement 'SHELXL-97 (Sheldrick, 1997)'
_diffrn_ambient_temperature 173(2)
_diffrn_measured_fraction_theta_full 0.994
_diffrn_measured_fraction_theta_max 0.994
_diffrn_radiation_monochromator graphite
_diffrn_radiation_source 'fine-focus sealed tube'
_diffrn_radiation_type MoK\a
_diffrn_radiation_wavelength 0.71073
_diffrn_reflns_av_R_equivalents 0.0640
_diffrn_reflns_av_sigmaI/netI 0.0368
_diffrn_reflns_limit_h_max 16
_diffrn_reflns_limit_h_min -16
_diffrn_reflns_limit_k_max 24
_diffrn_reflns_limit_k_min -24
_diffrn_reflns_limit_l_max 26
_diffrn_reflns_limit_l_min -26
_diffrn_reflns_number 172188
_diffrn_reflns_theta_full 26.40
_diffrn_reflns_theta_max 26.40
_diffrn_reflns_theta_min 1.01
_exptl_absorpt_coefficient_mu 0.915
_exptl_absorpt_correction_T_max 1.00000
_exptl_absorpt_correction_T_min 0.87069
_exptl_absorpt_correction_type multi-scan
_exptl_absorpt_process_details
;
[c.f. r.h. blessing, acta cryst. (1995), a51, 33-38]
;
_exptl_crystal_colour red
_exptl_crystal_density_diffrn 1.281
_exptl_crystal_description prism
_exptl_crystal_F_000 2136
_exptl_crystal_size_max 0.4
_exptl_crystal_size_mid 0.16
_exptl_crystal_size_min 0.15
_refine_diff_density_max 0.712
_refine_diff_density_min -0.366
_refine_diff_density_rms 0.061
_refine_ls_extinction_method none
_refine_ls_goodness_of_fit_ref 1.018
_refine_ls_hydrogen_treatment mixed
_refine_ls_matrix_type full
_refine_ls_number_parameters 1171
_refine_ls_number_reflns 21471
_refine_ls_number_restraints 15
_refine_ls_restrained_S_all 1.019
_refine_ls_R_factor_all 0.0549
_refine_ls_R_factor_gt 0.0343
_refine_ls_shift/su_max 0.003
_refine_ls_shift/su_mean 0.000
_refine_ls_structure_factor_coef Fsqd
_refine_ls_weighting_details 'calc w=1/[\s^2^(Fo^2^)+(0.0376P)^2^+3.5724P] where P=(Fo^2^+2Fc^2^)/3'
_refine_ls_weighting_scheme calc
_refine_ls_wR_factor_gt 0.0773
_refine_ls_wR_factor_ref 0.0883
_reflns_number_gt 16514
_reflns_number_total 21471
_reflns_threshold_expression >2sigma(I)
_cod_data_source_file ic300911j_si_001_1.cif
_cod_data_source_block xs_425_0m
_cod_database_code 4329891

loop_
_symmetry_equiv_pos_as_xyz
'x, y, z'
'-x, -y, -z'

loop_
_atom_site_label
_atom_site_type_symbol
_atom_site_fract_x
_atom_site_fract_y
_atom_site_fract_z
_atom_site_U_iso_or_equiv
_atom_site_adp_type
_atom_site_occupancy
_atom_site_symmetry_multiplicity
_atom_site_calc_flag
_atom_site_refinement_flags
_atom_site_disorder_assembly
_atom_site_disorder_group
C1 C 0.76891(17) 0.96199(12) 0.25569(11) 0.0226(5) Uani 1 1 d . . .
C1S C 0.2544(2) 0.42691(15) 0.23578(14) 0.0434(7) Uani 1 1 d . . .
H1S1 H 0.1891 0.4180 0.2236 0.065 Uiso 1 1 calc R . .
H1S2 H 0.2460 0.4456 0.2731 0.065 Uiso 1 1 calc R . .
H1S3 H 0.3060 0.3815 0.2486 0.065 Uiso 1 1 calc R . .
C2 C 0.76378(17) 1.03514(11) 0.21482(11) 0.0213(5) Uani 1 1 d . . .
C2S C 0.2873(2) 0.48002(15) 0.17922(14) 0.0378(6) Uani 1 1 d . . .
C3 C 0.73584(19) 1.00448(12) 0.12260(12) 0.0284(5) Uani 1 1 d . . .
C4 C 0.75762(19) 0.93029(12) 0.16209(12) 0.0294(5) Uani 1 1 d . . .
C5 C 0.7139(3) 1.02451(14) 0.05340(13) 0.0451(8) Uani 1 1 d . . .
H5 H 0.6971 1.0743 0.0269 0.054 Uiso 1 1 calc R . .
C6 C 0.7613(2) 0.87710(14) 0.13102(14) 0.0448(7) Uani 1 1 d . . .
H6 H 0.7777 0.8271 0.1566 0.054 Uiso 1 1 calc R . .
C7 C 0.7171(3) 0.97219(16) 0.02524(15) 0.0607(10) Uani 1 1 d . . .
H7 H 0.7030 0.9855 -0.0212 0.073 Uiso 1 1 calc R . .
C8 C 0.7412(3) 0.89797(15) 0.06437(15) 0.0594(10) Uani 1 1 d . . .
H8 H 0.7434 0.8621 0.0437 0.071 Uiso 1 1 calc R . .
C9 C 0.76804(18) 0.93964(12) 0.32902(12) 0.0243(5) Uani 1 1 d . . .
C10 C 0.7135(2) 0.98400(13) 0.36186(13) 0.0327(6) Uani 1 1 d . . .
H10 H 0.6747 1.0308 0.3378 0.039 Uiso 1 1 calc R . .
C11 C 0.7172(2) 0.95816(14) 0.43058(13) 0.0375(6) Uani 1 1 d . . .
H11 H 0.6809 0.9872 0.4544 0.045 Uiso 1 1 calc R . .
C12 C 0.7741(2) 0.88964(14) 0.46419(13) 0.0368(6) Uani 1 1 d . . .
H12 H 0.7798 0.8716 0.5113 0.044 Uiso 1 1 calc R . .
C13 C 0.8225(2) 0.84801(13) 0.42781(12) 0.0308(6) Uani 1 1 d . . .
H13 H 0.8596 0.8003 0.4509 0.037 Uiso 1 1 calc R . .
C14 C 0.78768(17) 1.09184(12) 0.24004(11) 0.0221(5) Uani 1 1 d . . .
C15 C 0.86705(19) 1.07718(13) 0.28733(12) 0.0293(5) Uani 1 1 d . . .
H15 H 0.9062 1.0293 0.3070 0.035 Uiso 1 1 calc R . .
C16 C 0.8876(2) 1.13412(14) 0.30515(13) 0.0337(6) Uani 1 1 d . . .
H16 H 0.9416 1.1260 0.3371 0.040 Uiso 1 1 calc R . .
C17 C 0.8284(2) 1.20290(13) 0.27572(13) 0.0335(6) Uani 1 1 d . . .
H17 H 0.8396 1.2426 0.2881 0.040 Uiso 1 1 calc R . .
C18 C 0.75250(18) 1.21290(12) 0.22805(12) 0.0271(5) Uani 1 1 d . . .
H18 H 0.7126 1.2604 0.2075 0.033 Uiso 1 1 calc R . .
C19 C 0.72438(18) 0.71072(12) 0.37590(12) 0.0252(5) Uani 1 1 d . . .
C20 C 0.61295(19) 0.70276(16) 0.38231(14) 0.0396(7) Uani 1 1 d . . .
C21 C 0.5983(2) 0.6480(2) 0.44863(17) 0.0604(10) Uani 1 1 d . . .
H21A H 0.6136 0.6656 0.4846 0.091 Uiso 1 1 calc R . .
H21B H 0.6446 0.6014 0.4540 0.091 Uiso 1 1 calc R . .
H21C H 0.5274 0.6419 0.4500 0.091 Uiso 1 1 calc R . .
C23 C 0.90650(17) 0.67391(12) 0.25740(11) 0.0229(5) Uani 1 1 d . B .
C24 C 1.17630(17) 0.60326(12) 0.39608(11) 0.0235(5) Uani 1 1 d . . .
C25 C 1.26918(18) 0.55642(13) 0.37704(13) 0.0296(5) Uani 1 1 d . . .
C26 C 1.3671(2) 0.55408(17) 0.41486(17) 0.0473(8) Uani 1 1 d . . .
H26A H 1.4251 0.5236 0.4020 0.071 Uiso 1 1 calc R . .
H26B H 1.3600 0.5339 0.4627 0.071 Uiso 1 1 calc R . .
H26C H 1.3791 0.6033 0.4042 0.071 Uiso 1 1 calc R . .
C27 C 1.2521(2) 0.47950(14) 0.39036(16) 0.0418(7) Uani 1 1 d . . .
H27A H 1.3121 0.4500 0.3782 0.063 Uiso 1 1 calc R . .
H27B H 1.1915 0.4814 0.3639 0.063 Uiso 1 1 calc R . .
H27C H 1.2419 0.4578 0.4376 0.063 Uiso 1 1 calc R . .
C29 C 1.1225(2) 0.88047(17) 0.19546(15) 0.0483(8) Uani 1 1 d D . .
C32 C 1.13406(19) 0.85205(12) 0.42591(12) 0.0275(5) Uani 1 1 d . . .
C33 C 1.1555(3) 0.89147(17) 0.52074(15) 0.0500(8) Uani 1 1 d . . .
H33A H 1.1702 0.9300 0.5360 0.075 Uiso 1 1 calc R . .
H33B H 1.2073 0.8469 0.5408 0.075 Uiso 1 1 calc R . .
H33C H 1.0877 0.8827 0.5339 0.075 Uiso 1 1 calc R . .
C34 C 0.77668(17) 1.27851(13) 0.05530(12) 0.0265(5) Uani 1 1 d . A .
C35 C 0.8860(2) 1.28808(15) 0.03950(16) 0.0445(7) Uani 1 1 d D . .
C39 C 0.55505(17) 1.24035(12) -0.01751(12) 0.0239(5) Uani 1 1 d . A .
C40 C 0.5257(2) 1.23600(13) -0.08546(12) 0.0317(6) Uani 1 1 d . . .
C41 C 0.5903(3) 1.27769(18) -0.13760(15) 0.0531(8) Uani 1 1 d . . .
H41A H 0.5793 1.3279 -0.1379 0.080 Uiso 1 1 calc R . .
H41B H 0.5700 1.2773 -0.1815 0.080 Uiso 1 1 calc R . .
H41C H 0.6628 1.2545 -0.1268 0.080 Uiso 1 1 calc R . .
C42 C 0.45049(19) 1.12453(13) 0.17626(12) 0.0285(5) Uani 1 1 d . A .
C43 C 0.3924(2) 1.06419(15) 0.18080(17) 0.0459(8) Uani 1 1 d D . .
C45 C 0.46032(18) 1.21600(12) 0.30942(12) 0.0256(5) Uani 1 1 d . A .
C46 C 0.4707(2) 1.18597(16) 0.38503(13) 0.0411(7) Uani 1 1 d . . .
C47 C 0.4527(4) 1.1079(2) 0.40493(19) 0.0857(14) Uani 1 1 d . . .
H47A H 0.4587 1.0862 0.4534 0.129 Uiso 1 1 calc R . .
H47B H 0.5039 1.0789 0.3857 0.129 Uiso 1 1 calc R . .
H47C H 0.3841 1.1090 0.3883 0.129 Uiso 1 1 calc R . .
C48 C 0.3896(3) 1.2288(2) 0.41422(16) 0.0779(13) Uani 1 1 d . . .
H48A H 0.3974 1.2085 0.4627 0.117 Uiso 1 1 calc R . .
H48B H 0.3219 1.2264 0.3990 0.117 Uiso 1 1 calc R . .
H48C H 0.3965 1.2795 0.4000 0.117 Uiso 1 1 calc R . .
C49 C 0.32907(17) 1.37166(12) 0.07132(12) 0.0229(5) Uani 1 1 d . A .
C50 C 0.22283(18) 1.39341(15) 0.03591(12) 0.0329(6) Uani 1 1 d . . .
C51 C 0.2216(2) 1.4486(2) -0.03312(15) 0.0597(10) Uani 1 1 d . . .
H51A H 0.1528 1.4616 -0.0548 0.089 Uiso 1 1 calc R . .
H51B H 0.2706 1.4276 -0.0596 0.089 Uiso 1 1 calc R . .
H51C H 0.2406 1.4922 -0.0294 0.089 Uiso 1 1 calc R . .
C52 C 0.1418(2) 1.42322(16) 0.07689(14) 0.0420(7) Uani 1 1 d . . .
H52A H 0.0745 1.4365 0.0532 0.063 Uiso 1 1 calc R . .
H52B H 0.1585 1.4661 0.0836 0.063 Uiso 1 1 calc R . .
H52C H 0.1408 1.3860 0.1201 0.063 Uiso 1 1 calc R . .
C53 C 0.2019(2) 1.32253(19) 0.03028(16) 0.0523(8) Uani 1 1 d . . .
H53A H 0.1342 1.3322 0.0079 0.078 Uiso 1 1 calc R . .
H53B H 0.2038 1.2870 0.0748 0.078 Uiso 1 1 calc R . .
H53C H 0.2542 1.3032 0.0046 0.078 Uiso 1 1 calc R . .
C54 C 0.91039(19) 0.63815(13) 0.20320(12) 0.0282(5) Uani 1 1 d . . .
C55 C 0.8311(2) 0.59039(15) 0.21604(14) 0.0423(7) Uani 1 1 d . . .
H55A H 0.8330 0.5672 0.1819 0.063 Uiso 1 1 calc R . .
H55B H 0.7628 0.6204 0.2146 0.063 Uiso 1 1 calc R . .
H55C H 0.8468 0.5531 0.2598 0.063 Uiso 1 1 calc R . .
C56 C 1.0182(2) 0.59178(16) 0.20803(15) 0.0457(7) Uani 1 1 d . . .
H56A H 1.0232 0.5680 0.1741 0.069 Uiso 1 1 calc R . .
H56B H 1.0321 0.5549 0.2521 0.069 Uiso 1 1 calc R . .
H56C H 1.0683 0.6228 0.2009 0.069 Uiso 1 1 calc R . .
C57 C 0.8875(2) 0.69547(14) 0.13418(12) 0.0399(7) Uani 1 1 d . . .
H57A H 0.8904 0.6715 0.1006 0.060 Uiso 1 1 calc R . .
H57B H 0.9384 0.7259 0.1260 0.060 Uiso 1 1 calc R . .
H57C H 0.8191 0.7257 0.1317 0.060 Uiso 1 1 calc R . .
C58 C 1.01539(17) 0.66385(11) 0.52908(11) 0.0218(5) Uani 1 1 d . B .
C59 C 0.99024(18) 0.65791(12) 0.60096(11) 0.0257(5) Uani 1 1 d . . .
C60 C 0.8749(2) 0.68830(14) 0.59865(13) 0.0361(6) Uani 1 1 d . . .
H60A H 0.8589 0.7390 0.5697 0.054 Uiso 1 1 calc R . .
H60B H 0.8544 0.6854 0.6435 0.054 Uiso 1 1 calc R . .
H60C H 0.8377 0.6599 0.5813 0.054 Uiso 1 1 calc R . .
C61 C 1.0708(2) 0.84278(13) 0.25735(12) 0.0292(5) Uani 1 1 d . B .
C62 C 1.1577(2) 0.91460(13) 0.44494(14) 0.0369(6) Uani 1 1 d . . .
C63 C 1.2636(2) 0.92644(17) 0.42316(16) 0.0515(8) Uani 1 1 d . . .
H63A H 1.2787 0.9668 0.4353 0.077 Uiso 1 1 calc R . .
H63B H 1.2650 0.9378 0.3750 0.077 Uiso 1 1 calc R . .
H63C H 1.3150 0.8823 0.4452 0.077 Uiso 1 1 calc R . .
C64 C 0.54766(17) 1.39864(12) 0.17576(12) 0.0235(5) Uani 1 1 d . A .
C65 C 0.5942(2) 1.44088(13) 0.21313(13) 0.0338(6) Uani 1 1 d . . .
C66 C 0.5758(3) 1.52065(14) 0.17325(15) 0.0473(8) Uani 1 1 d . . .
H66A H 0.5022 1.5416 0.1684 0.071 Uiso 1 1 calc R . .
H66B H 0.6024 1.5267 0.1293 0.071 Uiso 1 1 calc R . .
H66C H 0.6107 1.5455 0.1962 0.071 Uiso 1 1 calc R . .
Co1 Co 0.64406(2) 1.173276(15) 0.121741(15) 0.01964(7) Uani 1 1 d . A .
Co2 Co 0.86873(2) 0.804284(15) 0.302442(15) 0.02147(7) Uani 1 1 d . B .
Fe1 Fe 0.94434(2) 0.637964(16) 0.405469(15) 0.01828(7) Uani 1 1 d . B .
Fe2 Fe 1.08862(2) 0.750384(17) 0.398172(16) 0.02170(8) Uani 1 1 d . B .
Fe3 Fe 0.45780(2) 1.267020(16) 0.187167(16) 0.01962(7) Uani 1 1 d . A .
Fe4 Fe 0.55896(2) 1.348693(16) 0.054806(16) 0.01847(7) Uani 1 1 d . A .
N1 N 0.81952(15) 0.87186(10) 0.36151(9) 0.0239(4) Uani 1 1 d . . .
N1S N 0.31262(19) 0.52084(14) 0.13511(13) 0.0506(6) Uani 1 1 d . . .
N2 N 0.77116(15) 0.91003(10) 0.22930(10) 0.0258(4) Uani 1 1 d . . .
N3 N 0.74102(15) 1.05666(10) 0.15007(10) 0.0249(4) Uani 1 1 d . . .
N4 N 0.73285(14) 1.15871(9) 0.20969(9) 0.0212(4) Uani 1 1 d . . .
O1 O 0.96788(11) 0.73061(7) 0.37651(7) 0.0204(3) Uani 1 1 d . . .
O2 O 0.55406(11) 1.26705(7) 0.12587(7) 0.0193(3) Uani 1 1 d . . .
O3 O 0.74123(12) 0.76306(9) 0.32882(9) 0.0314(4) Uani 1 1 d . . .
O4 O 0.79227(12) 0.66322(8) 0.41731(8) 0.0267(4) Uani 1 1 d . . .
O5 O 0.91846(13) 0.53115(8) 0.44697(8) 0.0252(4) Uani 1 1 d D . .
O6 O 1.09185(12) 0.58452(8) 0.39872(8) 0.0257(4) Uani 1 1 d . . .
O7 O 1.19085(12) 0.66035(8) 0.40523(9) 0.0288(4) Uani 1 1 d . . .
O8 O 1.20295(13) 0.79621(9) 0.43167(9) 0.0312(4) Uani 1 1 d . . .
O9 O 1.04406(12) 0.85416(8) 0.40568(8) 0.0287(4) Uani 1 1 d . . .
O10 O 1.12797(13) 0.79509(9) 0.30515(8) 0.0318(4) Uani 1 1 d . . .
O11 O 0.97550(13) 0.86071(9) 0.25659(8) 0.0313(4) Uani 1 1 d . . .
O12 O 1.06550(13) 0.71046(9) 0.49890(8) 0.0279(4) Uani 1 1 d . . .
O13 O 0.76035(12) 1.21606(8) 0.07214(8) 0.0283(4) Uani 1 1 d . . .
O14 O 0.71155(12) 1.33556(8) 0.05249(9) 0.0280(4) Uani 1 1 d . . .
O15 O 0.56212(13) 1.44628(9) -0.02338(8) 0.0263(4) Uani 1 1 d D . .
O16 O 0.56136(12) 1.41322(8) 0.11433(8) 0.0248(3) Uani 1 1 d . . .
O17 O 0.50209(13) 1.35094(8) 0.20930(8) 0.0269(4) Uani 1 1 d . . .
O18 O 0.40331(12) 1.38689(8) 0.03766(8) 0.0261(4) Uani 1 1 d . . .
O19 O 0.33526(12) 1.33521(8) 0.13289(8) 0.0254(4) Uani 1 1 d . . .
O20 O 0.37848(12) 1.25694(9) 0.27883(8) 0.0274(4) Uani 1 1 d . . .
O21 O 0.53525(12) 1.19936(9) 0.27668(8) 0.0277(4) Uani 1 1 d . . .
O22 O 0.39843(13) 1.18397(9) 0.17968(9) 0.0300(4) Uani 1 1 d . . .
O23 O 0.54418(13) 1.11118(8) 0.17005(9) 0.0311(4) Uani 1 1 d . . .
O24 O 0.57783(13) 1.18315(8) 0.03106(8) 0.0277(4) Uani 1 1 d . . .
O25 O 0.89774(13) 0.74101(8) 0.24089(8) 0.0290(4) Uani 1 1 d . . .
O26 O 0.91386(13) 0.63023(8) 0.31666(8) 0.0268(4) Uani 1 1 d . . .
O27 O 0.98068(12) 0.62269(8) 0.50427(7) 0.0233(3) Uani 1 1 d . . .
O28 O 0.55284(13) 1.30393(8) -0.01626(8) 0.0270(4) Uani 1 1 d . . .
C69 C 1.0137(2) 0.57870(14) 0.64612(13) 0.0389(6) Uani 1 1 d . . .
H69A H 0.9972 0.5762 0.6915 0.058 Uiso 1 1 calc R . .
H69B H 1.0865 0.5577 0.6456 0.058 Uiso 1 1 calc R . .
H69C H 0.9724 0.5514 0.6302 0.058 Uiso 1 1 calc R . .
C74 C 0.5424(3) 1.15766(15) -0.08461(15) 0.0510(8) Uani 1 1 d . . .
H74A H 0.5229 1.1571 -0.1285 0.077 Uiso 1 1 calc R . .
H74B H 0.5004 1.1315 -0.0516 0.077 Uiso 1 1 calc R . .
H74C H 0.6148 1.1342 -0.0732 0.077 Uiso 1 1 calc R . .
C70 C 1.0499(2) 0.70157(17) 0.62762(14) 0.0459(7) Uani 1 1 d . . .
H70A H 1.0344 0.7523 0.5987 0.069 Uiso 1 1 calc R . .
H70B H 1.1233 0.6816 0.6288 0.069 Uiso 1 1 calc R . .
H70C H 1.0301 0.6988 0.6726 0.069 Uiso 1 1 calc R . .
C75 C 0.4124(2) 1.27256(16) -0.10179(15) 0.0478(8) Uani 1 1 d . . .
H75A H 0.4019 1.3228 -0.1023 0.072 Uiso 1 1 calc R . .
H75B H 0.3714 1.2462 -0.0681 0.072 Uiso 1 1 calc R . .
H75C H 0.3913 1.2721 -0.1455 0.072 Uiso 1 1 calc R . .
C67 C 1.2781(2) 0.59356(18) 0.30266(15) 0.0518(8) Uani 1 1 d . . .
H67A H 1.3365 0.5658 0.2874 0.078 Uiso 1 1 calc R . .
H67B H 1.2881 0.6428 0.2950 0.078 Uiso 1 1 calc R . .
H67C H 1.2152 0.5957 0.2781 0.078 Uiso 1 1 calc R . .
C73 C 1.0759(3) 0.98327(15) 0.41375(19) 0.0617(10) Uani 1 1 d . . .
H73A H 1.0921 1.0231 0.4264 0.093 Uiso 1 1 calc R . .
H73B H 1.0091 0.9748 0.4295 0.093 Uiso 1 1 calc R . .
H73C H 1.0739 0.9961 0.3653 0.093 Uiso 1 1 calc R . .
C80 C 0.5459(4) 1.4333(2) 0.27969(17) 0.0911(16) Uani 1 1 d . . .
H80A H 0.5571 1.3819 0.3065 0.137 Uiso 1 1 calc R . .
H80B H 0.4723 1.4539 0.2719 0.137 Uiso 1 1 calc R . .
H80C H 0.5775 1.4592 0.3033 0.137 Uiso 1 1 calc R . .
C79 C 0.7076(3) 1.4095(2) 0.2218(3) 0.1037(19) Uani 1 1 d . . .
H79A H 0.7199 1.3577 0.2476 0.155 Uiso 1 1 calc R . .
H79B H 0.7411 1.4346 0.2453 0.155 Uiso 1 1 calc R . .
H79C H 0.7356 1.4158 0.1782 0.155 Uiso 1 1 calc R . .
C78 C 0.5783(3) 1.1825(3) 0.40768(19) 0.1022(18) Uani 1 1 d . . .
H78A H 0.5860 1.1630 0.4562 0.153 Uiso 1 1 calc R . .
H78B H 0.5926 1.2314 0.3925 0.153 Uiso 1 1 calc R . .
H78C H 0.6263 1.1510 0.3891 0.153 Uiso 1 1 calc R . .
C72 C 0.5454(3) 0.7768(2) 0.3755(3) 0.1007(18) Uani 1 1 d . . .
H72A H 0.5638 0.7927 0.4119 0.151 Uiso 1 1 calc R . .
H72B H 0.4735 0.7731 0.3771 0.151 Uiso 1 1 calc R . .
H72C H 0.5558 0.8121 0.3330 0.151 Uiso 1 1 calc R . .
C71 C 0.5869(3) 0.6765(3) 0.32650(19) 0.0962(17) Uani 1 1 d . . .
H71A H 0.5158 0.6706 0.3287 0.144 Uiso 1 1 calc R . .
H71B H 0.6326 0.6298 0.3310 0.144 Uiso 1 1 calc R . .
H71C H 0.5953 0.7121 0.2837 0.144 Uiso 1 1 calc R . .
C6S C 0.2817(2) 0.58536(16) 0.56243(15) 0.0415(7) Uani 1 1 d . . .
N3S N 0.2485(2) 0.53460(15) 0.57637(15) 0.0581(7) Uani 1 1 d . . .
C4S C 0.1613(2) 0.18528(18) 0.30340(18) 0.0490(8) Uani 1 1 d . . .
C5S C 0.3239(2) 0.65032(16) 0.54392(16) 0.0474(7) Uani 1 1 d . . .
H5S1 H 0.3987 0.6365 0.5497 0.071 Uiso 1 1 calc R . .
H5S2 H 0.2981 0.6793 0.5722 0.071 Uiso 1 1 calc R . .
H5S3 H 0.3034 0.6789 0.4974 0.071 Uiso 1 1 calc R . .
C3S C 0.1576(3) 0.2362(2) 0.23681(17) 0.0597(9) Uani 1 1 d . . .
H3S1 H 0.1310 0.2856 0.2373 0.089 Uiso 1 1 calc R . .
H3S2 H 0.1126 0.2249 0.2075 0.089 Uiso 1 1 calc R . .
H3S3 H 0.2266 0.2327 0.2206 0.089 Uiso 1 1 calc R . .
N2S N 0.1642(3) 0.14671(18) 0.35623(17) 0.0780(10) Uani 1 1 d . . .
C36A C 0.8912(19) 1.2651(15) -0.0241(12) 0.122(3) Uani 0.152(6) 1 d PD A 1
H36A H 0.8964 1.2126 -0.0112 0.183 Uiso 0.152(6) 1 calc PR A 1
H36B H 0.9513 1.2778 -0.0479 0.183 Uiso 0.152(6) 1 calc PR A 1
H36C H 0.8292 1.2904 -0.0530 0.183 Uiso 0.152(6) 1 calc PR A 1
C37A C 0.891(3) 1.3637(11) 0.0087(17) 0.0728(19) Uani 0.152(6) 1 d PD A 1
H37A H 0.8784 1.3886 0.0416 0.109 Uiso 0.152(6) 1 calc PR A 1
H37B H 0.8384 1.3866 -0.0280 0.109 Uiso 0.152(6) 1 calc PR A 1
H37C H 0.9585 1.3669 -0.0082 0.109 Uiso 0.152(6) 1 calc PR A 1
C38A C 0.9558(18) 1.2192(14) 0.0852(14) 0.132(3) Uani 0.152(6) 1 d PD A 1
H38A H 0.9268 1.1771 0.0877 0.198 Uiso 0.152(6) 1 calc PR A 1
H38B H 0.9616 1.2228 0.1297 0.198 Uiso 0.152(6) 1 calc PR A 1
H38C H 1.0237 1.2134 0.0676 0.198 Uiso 0.152(6) 1 calc PR A 1
C36B C 0.9519(4) 1.2225(2) 0.0305(4) 0.122(3) Uani 0.848(6) 1 d PD A 2
H36D H 0.9493 1.1800 0.0693 0.183 Uiso 0.848(6) 1 calc PR A 2
H36E H 1.0225 1.2290 0.0259 0.183 Uiso 0.848(6) 1 calc PR A 2
H36F H 0.9271 1.2154 -0.0094 0.183 Uiso 0.848(6) 1 calc PR A 2
C37B C 0.8861(4) 1.3539(3) -0.0184(2) 0.0728(19) Uani 0.848(6) 1 d PD A 2
H37D H 0.8415 1.3959 -0.0112 0.109 Uiso 0.848(6) 1 calc PR A 2
H37E H 0.8609 1.3472 -0.0585 0.109 Uiso 0.848(6) 1 calc PR A 2
H37F H 0.9559 1.3622 -0.0239 0.109 Uiso 0.848(6) 1 calc PR A 2
C38B C 0.9302(4) 1.3001(5) 0.1009(2) 0.132(3) Uani 0.848(6) 1 d PD A 2
H38D H 0.8879 1.3433 0.1076 0.198 Uiso 0.848(6) 1 calc PR A 2
H38E H 1.0004 1.3069 0.0938 0.198 Uiso 0.848(6) 1 calc PR A 2
H38F H 0.9301 1.2577 0.1403 0.198 Uiso 0.848(6) 1 calc PR A 2
C30A C 1.225(2) 0.888(3) 0.220(3) 0.0566(15) Uani 0.122(16) 1 d PD B 1
H30A H 1.2621 0.9107 0.1819 0.085 Uiso 0.122(16) 1 calc PR B 1
H30B H 1.2655 0.8392 0.2446 0.085 Uiso 0.122(16) 1 calc PR B 1
H30C H 1.2139 0.9172 0.2491 0.085 Uiso 0.122(16) 1 calc PR B 1
C31A C 1.037(2) 0.938(3) 0.149(3) 0.109(3) Uani 0.122(16) 1 d PD B 1
H31A H 1.0668 0.9646 0.1083 0.163 Uiso 0.122(16) 1 calc PR B 1
H31B H 1.0049 0.9723 0.1710 0.163 Uiso 0.122(16) 1 calc PR B 1
H31C H 0.9862 0.9146 0.1372 0.163 Uiso 0.122(16) 1 calc PR B 1
C68A C 1.068(4) 0.877(4) 0.1351(17) 0.094(3) Uani 0.122(16) 1 d PD B 1
H68A H 1.1004 0.9000 0.0950 0.141 Uiso 0.122(16) 1 calc PR B 1
H68B H 0.9958 0.9020 0.1319 0.141 Uiso 0.122(16) 1 calc PR B 1
H68C H 1.0708 0.8259 0.1394 0.141 Uiso 0.122(16) 1 calc PR B 1
C30B C 1.2371(3) 0.8711(4) 0.2098(3) 0.0566(15) Uani 0.878(16) 1 d PD B 2
H30D H 1.2677 0.8956 0.1691 0.085 Uiso 0.878(16) 1 calc PR B 2
H30E H 1.2693 0.8193 0.2254 0.085 Uiso 0.878(16) 1 calc PR B 2
H30F H 1.2478 0.8923 0.2440 0.085 Uiso 0.878(16) 1 calc PR B 2
C31B C 1.0725(6) 0.9616(3) 0.1706(4) 0.109(3) Uani 0.878(16) 1 d PD B 2
H31D H 1.1052 0.9862 0.1310 0.163 Uiso 0.878(16) 1 calc PR B 2
H31E H 1.0810 0.9825 0.2054 0.163 Uiso 0.878(16) 1 calc PR B 2
H31F H 0.9995 0.9678 0.1597 0.163 Uiso 0.878(16) 1 calc PR B 2
C68B C 1.1141(7) 0.8388(5) 0.1470(3) 0.094(3) Uani 0.878(16) 1 d PD B 2
H68D H 1.1463 0.8604 0.1061 0.141 Uiso 0.878(16) 1 calc PR B 2
H68E H 1.0418 0.8416 0.1367 0.141 Uiso 0.878(16) 1 calc PR B 2
H68F H 1.1487 0.7879 0.1675 0.141 Uiso 0.878(16) 1 calc PR B 2
C44A C 0.3582(6) 1.0385(3) 0.2492(3) 0.097(2) Uani 0.787(4) 1 d PD C 1
H44A H 0.3174 1.0796 0.2599 0.145 Uiso 0.787(4) 1 calc PR C 1
H44B H 0.4181 1.0163 0.2807 0.145 Uiso 0.787(4) 1 calc PR C 1
H44C H 0.3165 1.0025 0.2522 0.145 Uiso 0.787(4) 1 calc PR C 1
C76A C 0.4563(4) 1.0046(3) 0.1587(4) 0.091(2) Uani 0.787(4) 1 d PD C 1
H76A H 0.4747 1.0254 0.1129 0.136 Uiso 0.787(4) 1 calc PR C 1
H76B H 0.4168 0.9677 0.1610 0.136 Uiso 0.787(4) 1 calc PR C 1
H76C H 0.5187 0.9824 0.1878 0.136 Uiso 0.787(4) 1 calc PR C 1
C77A C 0.2956(4) 1.0984(3) 0.1313(3) 0.0856(18) Uani 0.787(4) 1 d PD C 1
H77A H 0.3171 1.1157 0.0859 0.128 Uiso 0.787(4) 1 calc PR C 1
H77B H 0.2542 1.1393 0.1422 0.128 Uiso 0.787(4) 1 calc PR C 1
H77C H 0.2550 1.0618 0.1349 0.128 Uiso 0.787(4) 1 calc PR C 1
C44B C 0.4517(16) 0.9966(9) 0.2403(9) 0.097(2) Uani 0.213(4) 1 d PD C 2
H44D H 0.4350 1.0043 0.2825 0.145 Uiso 0.213(4) 1 calc PR C 2
H44E H 0.5255 0.9913 0.2355 0.145 Uiso 0.213(4) 1 calc PR C 2
H44F H 0.4311 0.9525 0.2393 0.145 Uiso 0.213(4) 1 calc PR C 2
C76B C 0.4120(18) 1.0405(12) 0.1244(11) 0.091(2) Uani 0.213(4) 1 d PD C 2
H76D H 0.3806 1.0796 0.0841 0.136 Uiso 0.213(4) 1 calc PR C 2
H76E H 0.3827 0.9978 0.1299 0.136 Uiso 0.213(4) 1 calc PR C 2
H76F H 0.4860 1.0279 0.1205 0.136 Uiso 0.213(4) 1 calc PR C 2
C77B C 0.2836(12) 1.0808(11) 0.2004(13) 0.0856(18) Uani 0.213(4) 1 d PD C 2
H77D H 0.2823 1.1000 0.2373 0.128 Uiso 0.213(4) 1 calc PR C 2
H77E H 0.2569 1.0363 0.2141 0.128 Uiso 0.213(4) 1 calc PR C 2
H77F H 0.2411 1.1169 0.1624 0.128 Uiso 0.213(4) 1 calc PR C 2
H15B H 0.607(3) 1.448(2) -0.0505(17) 0.103 Uiso 1 1 d D . .
H15A H 0.511(2) 1.4773(18) -0.041(2) 0.103 Uiso 1 1 d D . .
H5A H 0.8618(18) 0.524(2) 0.438(2) 0.103 Uiso 1 1 d D . .
H5B H 0.961(3) 0.4928(14) 0.453(2) 0.103 Uiso 1 1 d D . .

loop_
_atom_site_aniso_label
_atom_site_aniso_U_11
_atom_site_aniso_U_22
_atom_site_aniso_U_33
_atom_site_aniso_U_23
_atom_site_aniso_U_13
_atom_site_aniso_U_12
C1 0.0234(11) 0.0187(11) 0.0224(12) -0.0038(9) -0.0021(9) -0.0018(9)
C1S 0.0561(18) 0.0409(16) 0.0331(16) -0.0139(13) 0.0117(14) -0.0078(14)
C2 0.0221(11) 0.0172(10) 0.0216(12) -0.0045(9) -0.0035(9) -0.0006(9)
C2S 0.0360(15) 0.0412(15) 0.0339(16) -0.0130(13) 0.0017(12) -0.0023(12)
C3 0.0386(14) 0.0205(11) 0.0236(13) -0.0068(10) -0.0065(11) -0.0012(10)
C4 0.0384(14) 0.0214(12) 0.0257(13) -0.0067(10) -0.0079(11) -0.0015(10)
C5 0.080(2) 0.0234(13) 0.0246(14) -0.0060(11) -0.0152(14) 0.0027(13)
C6 0.076(2) 0.0233(13) 0.0312(16) -0.0089(12) -0.0187(15) 0.0004(13)
C7 0.113(3) 0.0337(16) 0.0281(16) -0.0118(13) -0.0257(18) 0.0048(17)
C8 0.108(3) 0.0280(15) 0.0385(18) -0.0165(13) -0.0243(18) 0.0035(16)
C9 0.0288(12) 0.0208(11) 0.0227(12) -0.0062(10) -0.0006(10) -0.0055(9)
C10 0.0403(15) 0.0237(12) 0.0293(14) -0.0057(11) 0.0052(11) -0.0010(11)
C11 0.0471(16) 0.0328(14) 0.0323(15) -0.0129(12) 0.0116(13) -0.0045(12)
C12 0.0485(16) 0.0367(14) 0.0208(13) -0.0054(11) 0.0063(12) -0.0061(12)
C13 0.0381(14) 0.0264(12) 0.0222(13) -0.0027(10) 0.0006(11) -0.0027(11)
C14 0.0249(12) 0.0199(11) 0.0207(12) -0.0050(9) -0.0008(9) -0.0056(9)
C15 0.0328(13) 0.0230(12) 0.0278(14) -0.0048(10) -0.0085(11) -0.0018(10)
C16 0.0353(14) 0.0343(14) 0.0315(14) -0.0103(12) -0.0117(11) -0.0077(11)
C17 0.0396(15) 0.0292(13) 0.0353(15) -0.0145(11) -0.0086(12) -0.0084(11)
C18 0.0316(13) 0.0206(11) 0.0284(13) -0.0078(10) -0.0037(10) -0.0042(10)
C19 0.0262(12) 0.0236(12) 0.0271(13) -0.0102(10) 0.0004(10) -0.0050(10)
C20 0.0234(13) 0.0521(17) 0.0366(16) -0.0047(13) -0.0001(11) -0.0098(12)
C21 0.0344(16) 0.080(2) 0.054(2) 0.0009(18) 0.0078(15) -0.0219(16)
C23 0.0253(12) 0.0220(11) 0.0209(12) -0.0061(10) -0.0039(9) -0.0050(9)
C24 0.0245(12) 0.0248(12) 0.0192(12) -0.0054(10) -0.0023(9) -0.0033(9)
C25 0.0253(12) 0.0322(13) 0.0344(15) -0.0156(11) 0.0028(11) -0.0051(10)
C26 0.0267(14) 0.0537(18) 0.069(2) -0.0343(17) -0.0029(14) -0.0022(13)
C27 0.0343(15) 0.0375(15) 0.060(2) -0.0282(14) 0.0051(14) -0.0022(12)
C29 0.0487(18) 0.0532(18) 0.0375(17) -0.0019(14) 0.0126(14) -0.0208(15)
C32 0.0327(13) 0.0243(12) 0.0246(13) -0.0042(10) -0.0027(10) -0.0103(10)
C33 0.060(2) 0.0558(19) 0.0451(19) -0.0275(16) -0.0043(15) -0.0180(16)
C34 0.0201(11) 0.0293(13) 0.0257(13) -0.0036(10) -0.0001(10) -0.0043(10)
C35 0.0251(14) 0.0372(15) 0.062(2) -0.0044(14) 0.0090(13) -0.0062(11)
C39 0.0233(12) 0.0254(12) 0.0232(13) -0.0096(10) -0.0016(10) -0.0027(9)
C40 0.0403(15) 0.0294(13) 0.0241(13) -0.0126(11) -0.0086(11) 0.0023(11)
C41 0.073(2) 0.0571(19) 0.0274(16) -0.0150(14) 0.0085(15) -0.0082(17)
C42 0.0364(14) 0.0264(12) 0.0260(13) -0.0087(10) 0.0052(11) -0.0139(11)
C43 0.0488(17) 0.0375(15) 0.068(2) -0.0292(15) 0.0189(16) -0.0266(13)
C45 0.0269(12) 0.0259(12) 0.0231(13) -0.0058(10) 0.0009(10) -0.0072(10)
C46 0.0338(15) 0.0580(18) 0.0196(14) -0.0040(13) 0.0003(11) 0.0025(13)
C47 0.108(3) 0.063(2) 0.050(2) 0.0173(19) 0.026(2) 0.000(2)
C48 0.087(3) 0.100(3) 0.0271(18) -0.0209(19) 0.0050(18) 0.023(2)
C49 0.0232(12) 0.0226(11) 0.0244(13) -0.0101(10) -0.0017(10) -0.0044(9)
C50 0.0212(12) 0.0505(16) 0.0241(13) -0.0093(12) -0.0031(10) -0.0059(11)
C51 0.0327(16) 0.091(3) 0.0308(17) 0.0052(17) -0.0110(13) 0.0014(16)
C52 0.0254(13) 0.0561(18) 0.0397(17) -0.0159(14) -0.0014(12) 0.0024(12)
C53 0.0339(16) 0.088(2) 0.054(2) -0.0430(19) 0.0036(14) -0.0249(16)
C54 0.0369(14) 0.0252(12) 0.0220(13) -0.0092(10) -0.0060(10) -0.0026(10)
C55 0.0596(19) 0.0367(15) 0.0359(16) -0.0149(13) -0.0101(14) -0.0165(13)
C56 0.0501(18) 0.0487(17) 0.0335(16) -0.0174(14) -0.0011(13) 0.0068(14)
C57 0.0620(19) 0.0361(15) 0.0205(14) -0.0110(12) -0.0039(13) -0.0051(13)
C58 0.0235(11) 0.0188(11) 0.0208(12) -0.0052(9) -0.0048(9) -0.0010(9)
C59 0.0338(13) 0.0263(12) 0.0194(12) -0.0099(10) 0.0001(10) -0.0075(10)
C60 0.0400(15) 0.0373(14) 0.0315(15) -0.0147(12) 0.0082(12) -0.0044(12)
C61 0.0397(15) 0.0258(12) 0.0266(14) -0.0099(11) 0.0060(11) -0.0147(11)
C62 0.0443(16) 0.0266(13) 0.0423(16) -0.0119(12) -0.0135(13) -0.0113(11)
C63 0.061(2) 0.0476(18) 0.054(2) -0.0135(15) -0.0038(16) -0.0333(16)
C64 0.0254(12) 0.0195(11) 0.0242(13) -0.0070(10) -0.0059(10) -0.0016(9)
C65 0.0492(16) 0.0260(13) 0.0293(14) -0.0100(11) -0.0112(12) -0.0131(11)
C66 0.069(2) 0.0307(14) 0.0468(18) -0.0142(13) -0.0138(15) -0.0182(14)
Co1 0.02317(15) 0.01569(14) 0.01878(16) -0.00393(12) -0.00201(12) -0.00403(12)
Co2 0.02705(16) 0.01634(14) 0.01954(16) -0.00350(12) -0.00206(13) -0.00519(12)
Fe1 0.02128(16) 0.01645(15) 0.01714(16) -0.00475(12) -0.00144(13) -0.00525(12)
Fe2 0.02424(17) 0.01950(16) 0.02278(18) -0.00696(13) -0.00067(13) -0.00774(13)
Fe3 0.02123(16) 0.01920(15) 0.01819(17) -0.00494(13) -0.00014(13) -0.00570(12)
Fe4 0.01907(15) 0.01623(15) 0.01911(17) -0.00403(13) -0.00059(12) -0.00439(12)
N1 0.0279(10) 0.0208(9) 0.0205(10) -0.0045(8) 0.0000(8) -0.0034(8)
N1S 0.0444(15) 0.0537(16) 0.0439(16) -0.0043(13) 0.0050(12) -0.0082(12)
N2 0.0325(11) 0.0198(9) 0.0236(11) -0.0060(8) -0.0031(9) -0.0041(8)
N3 0.0304(11) 0.0203(9) 0.0221(11) -0.0059(8) -0.0033(8) -0.0026(8)
N4 0.0250(10) 0.0179(9) 0.0197(10) -0.0047(8) -0.0012(8) -0.0044(7)
O1 0.0252(8) 0.0158(7) 0.0201(8) -0.0047(6) -0.0014(6) -0.0058(6)
O2 0.0208(8) 0.0167(7) 0.0189(8) -0.0044(6) -0.0004(6) -0.0028(6)
O3 0.0283(9) 0.0252(9) 0.0357(10) -0.0016(8) -0.0033(8) -0.0081(7)
O4 0.0227(8) 0.0275(8) 0.0264(9) -0.0045(7) -0.0016(7) -0.0047(7)
O5 0.0301(9) 0.0186(8) 0.0265(9) -0.0055(7) -0.0022(7) -0.0071(7)
O6 0.0243(8) 0.0227(8) 0.0317(10) -0.0108(7) 0.0031(7) -0.0055(7)
O7 0.0256(9) 0.0255(9) 0.0376(10) -0.0134(8) -0.0032(7) -0.0053(7)
O8 0.0310(9) 0.0258(9) 0.0372(10) -0.0090(8) -0.0045(8) -0.0090(7)
O9 0.0303(9) 0.0247(8) 0.0334(10) -0.0108(7) -0.0031(7) -0.0092(7)
O10 0.0322(9) 0.0345(10) 0.0284(10) -0.0076(8) 0.0048(8) -0.0111(8)
O11 0.0345(10) 0.0272(9) 0.0292(10) -0.0022(7) 0.0016(8) -0.0120(7)
O12 0.0369(9) 0.0285(9) 0.0211(9) -0.0068(7) 0.0000(7) -0.0155(7)
O13 0.0261(9) 0.0230(8) 0.0315(10) -0.0040(7) 0.0044(7) -0.0042(7)
O14 0.0216(8) 0.0235(8) 0.0376(10) -0.0075(7) 0.0026(7) -0.0064(7)
O15 0.0293(9) 0.0207(8) 0.0238(9) -0.0017(7) 0.0014(7) -0.0035(7)
O16 0.0321(9) 0.0209(8) 0.0231(9) -0.0076(7) 0.0001(7) -0.0089(7)
O17 0.0362(9) 0.0242(8) 0.0228(9) -0.0079(7) 0.0016(7) -0.0114(7)
O18 0.0208(8) 0.0261(8) 0.0265(9) -0.0016(7) -0.0022(7) -0.0053(7)
O19 0.0242(8) 0.0296(9) 0.0199(9) -0.0063(7) -0.0016(7) -0.0028(7)
O20 0.0249(9) 0.0303(9) 0.0225(9) -0.0042(7) -0.0021(7) -0.0031(7)
O21 0.0268(9) 0.0295(9) 0.0223(9) -0.0040(7) 0.0017(7) -0.0031(7)
O22 0.0305(9) 0.0268(9) 0.0375(10) -0.0130(8) 0.0051(8) -0.0130(7)
O23 0.0328(10) 0.0230(8) 0.0378(10) -0.0075(8) 0.0065(8) -0.0106(7)
O24 0.0372(10) 0.0211(8) 0.0230(9) -0.0058(7) -0.0076(7) -0.0038(7)
O25 0.0432(10) 0.0215(8) 0.0216(9) -0.0065(7) -0.0032(7) -0.0058(7)
O26 0.0396(10) 0.0219(8) 0.0194(9) -0.0051(7) -0.0041(7) -0.0101(7)
O27 0.0315(9) 0.0210(8) 0.0186(8) -0.0063(7) -0.0027(7) -0.0087(7)
O28 0.0390(10) 0.0211(8) 0.0202(9) -0.0064(7) -0.0020(7) -0.0052(7)
C69 0.0547(18) 0.0347(14) 0.0211(14) -0.0044(11) 0.0042(12) -0.0040(13)
C74 0.077(2) 0.0369(16) 0.0395(17) -0.0230(14) -0.0205(16) 0.0048(15)
C70 0.0586(19) 0.064(2) 0.0342(16) -0.0311(15) 0.0092(14) -0.0320(16)
C75 0.0462(17) 0.0508(18) 0.0466(18) -0.0255(15) -0.0216(14) 0.0059(14)
C67 0.0514(19) 0.062(2) 0.0414(18) -0.0187(16) 0.0176(15) -0.0097(16)
C73 0.070(2) 0.0291(15) 0.086(3) -0.0211(16) -0.034(2) -0.0049(15)
C80 0.176(5) 0.098(3) 0.037(2) -0.036(2) 0.017(2) -0.090(3)
C79 0.063(2) 0.071(3) 0.194(5) -0.082(3) -0.079(3) 0.017(2)
C78 0.059(2) 0.202(6) 0.036(2) -0.027(3) -0.0134(18) -0.025(3)
C72 0.039(2) 0.079(3) 0.139(4) 0.006(3) 0.024(2) 0.0172(19)
C71 0.076(3) 0.186(5) 0.056(2) -0.043(3) 0.007(2) -0.089(3)
C6S 0.0321(14) 0.0459(17) 0.0459(18) -0.0150(14) -0.0038(13) -0.0071(13)
N3S 0.0489(16) 0.0512(16) 0.077(2) -0.0192(15) 0.0029(14) -0.0197(13)
C4S 0.0552(19) 0.0474(18) 0.054(2) -0.0250(17) 0.0102(16) -0.0182(15)
C5S 0.0480(18) 0.0461(17) 0.0477(19) -0.0097(14) -0.0089(14) -0.0180(14)
C3S 0.052(2) 0.073(2) 0.050(2) -0.0138(18) 0.0026(16) -0.0162(17)
N2S 0.116(3) 0.060(2) 0.063(2) -0.0201(18) 0.016(2) -0.0299(19)
C36A 0.045(3) 0.052(3) 0.256(9) -0.035(4) 0.078(4) -0.008(2)
C37A 0.0343(19) 0.082(3) 0.069(4) 0.018(3) 0.016(3) -0.0102(19)
C38A 0.062(3) 0.300(10) 0.057(3) -0.048(4) 0.008(2) -0.109(5)
C36B 0.045(3) 0.052(3) 0.256(9) -0.035(4) 0.078(4) -0.008(2)
C37B 0.0343(19) 0.082(3) 0.069(4) 0.018(3) 0.016(3) -0.0102(19)
C38B 0.062(3) 0.300(10) 0.057(3) -0.048(4) 0.008(2) -0.109(5)
C30A 0.053(2) 0.070(4) 0.056(3) -0.021(2) 0.028(2) -0.034(2)
C31A 0.078(4) 0.061(3) 0.131(6) 0.044(3) 0.039(4) -0.017(3)
C68A 0.085(5) 0.182(8) 0.046(3) -0.056(4) 0.029(3) -0.066(5)
C30B 0.053(2) 0.070(4) 0.056(3) -0.021(2) 0.028(2) -0.034(2)
C31B 0.078(4) 0.061(3) 0.131(6) 0.044(3) 0.039(4) -0.017(3)
C68B 0.085(5) 0.182(8) 0.046(3) -0.056(4) 0.029(3) -0.066(5)
C44A 0.160(6) 0.084(4) 0.082(4) -0.033(3) 0.062(4) -0.097(4)
C76A 0.076(4) 0.061(4) 0.176(7) -0.080(4) 0.044(4) -0.040(3)
C77A 0.078(3) 0.079(3) 0.122(5) -0.047(4) -0.018(3) -0.043(3)
C44B 0.160(6) 0.084(4) 0.082(4) -0.033(3) 0.062(4) -0.097(4)
C76B 0.076(4) 0.061(4) 0.176(7) -0.080(4) 0.044(4) -0.040(3)
C77B 0.078(3) 0.079(3) 0.122(5) -0.047(4) -0.018(3) -0.043(3)

loop_
_atom_type_symbol
_atom_type_description
_atom_type_scat_dispersion_real
_atom_type_scat_dispersion_imag
_atom_type_scat_source
C C 0.0033 0.0016 'International Tables Vol C Tables 4.2.6.8 and 6.1.1.4'
H H 0.0000 0.0000 'International Tables Vol C Tables 4.2.6.8 and 6.1.1.4'
Co Co 0.3494 0.9721 'International Tables Vol C Tables 4.2.6.8 and 6.1.1.4'
Fe Fe 0.3463 0.8444 'International Tables Vol C Tables 4.2.6.8 and 6.1.1.4'
N N 0.0061 0.0033 'International Tables Vol C Tables 4.2.6.8 and 6.1.1.4'
O O 0.0106 0.0060 'International Tables Vol C Tables 4.2.6.8 and 6.1.1.4'

loop_
_geom_angle_atom_site_label_1
_geom_angle_atom_site_label_2
_geom_angle_atom_site_label_3
_geom_angle
N2 C1 C2 121.0(2)
N2 C1 C9 116.10(19)
C2 C1 C9 122.9(2)
N3 C2 C1 121.4(2)
N3 C2 C14 115.05(19)
C1 C2 C14 123.5(2)
N1S C2S C1S 179.4(3)
N3 C3 C4 120.5(2)
N3 C3 C5 119.6(2)
C4 C3 C5 119.8(2)
N2 C4 C6 120.0(2)
N2 C4 C3 120.8(2)
C6 C4 C3 119.1(2)
C7 C5 C3 119.5(2)
C8 C6 C4 119.7(2)
C5 C7 C8 120.7(3)
C6 C8 C7 121.1(3)
N1 C9 C10 122.2(2)
N1 C9 C1 115.1(2)
C10 C9 C1 122.7(2)
C11 C10 C9 118.4(2)
C12 C11 C10 119.4(2)
C13 C12 C11 118.6(2)
N1 C13 C12 122.9(2)
N4 C14 C15 122.7(2)
N4 C14 C2 114.76(19)
C15 C14 C2 122.3(2)
C16 C15 C14 118.4(2)
C17 C16 C15 119.0(2)
C18 C17 C16 118.8(2)
N4 C18 C17 122.8(2)
O3 C19 O4 125.3(2)
O3 C19 C20 116.4(2)
O4 C19 C20 118.2(2)
C71 C20 C21 109.5(3)
C71 C20 C72 111.0(3)
C21 C20 C72 109.6(3)
C71 C20 C19 106.6(2)
C21 C20 C19 111.6(2)
C72 C20 C19 108.6(3)
O25 C23 O26 125.7(2)
O25 C23 C54 119.3(2)
O26 C23 C54 114.95(19)
O6 C24 O7 125.1(2)
O6 C24 C25 118.6(2)
O7 C24 C25 116.2(2)
C26 C25 C27 110.2(2)
C26 C25 C24 111.2(2)
C27 C25 C24 110.2(2)
C26 C25 C67 109.0(2)
C27 C25 C67 110.6(2)
C24 C25 C67 105.6(2)
C68A C29 C30A 142(3)
C68A C29 C30B 129(2)
C30A C29 C30B 17(2)
C68A C29 C61 108.3(19)
C30A C29 C61 106(2)
C30B C29 C61 111.7(3)
C68A C29 C31B 86(3)
C30A C29 C31B 97(2)
C30B C29 C31B 109.3(4)
C61 C29 C31B 108.9(3)
C68A C29 C31A 52(5)
C30A C29 C31A 130(3)
C30B C29 C31A 136.6(18)
C61 C29 C31A 106.1(16)
C31B C29 C31A 36(3)
C68A C29 C68B 32(3)
C30A C29 C68B 122(2)
C30B C29 C68B 105.4(6)
C61 C29 C68B 105.4(3)
C31B C29 C68B 116.1(8)
C31A C29 C68B 84(3)
O8 C32 O9 118.9(2)
O8 C32 C62 120.6(2)
O9 C32 C62 120.5(2)
O8 C32 Fe2 61.14(12)
O9 C32 Fe2 57.73(11)
C62 C32 Fe2 177.32(19)
O13 C34 O14 125.8(2)
O13 C34 C35 117.9(2)
O14 C34 C35 116.2(2)
C37A C35 C37B 26.6(15)
C37A C35 C36B 129.0(15)
C37B C35 C36B 111.6(4)
C37A C35 C38A 137.0(19)
C37B C35 C38A 142.8(11)
C36B C35 C38A 44.7(13)
C37A C35 C34 112.1(15)
C37B C35 C34 111.2(3)
C36B C35 C34 112.5(3)
C38A C35 C34 105.3(11)
C37A C35 C38B 82.1(16)
C37B C35 C38B 107.5(4)
C36B C35 C38B 108.2(5)
C38A C35 C38B 68.0(13)
C34 C35 C38B 105.4(3)
C37A C35 C36A 98.8(18)
C37B C35 C36A 72.5(10)
C36B C35 C36A 52.6(10)
C38A C35 C36A 96.9(17)
C34 C35 C36A 96.9(9)
C38B C35 C36A 155.6(10)
O24 C39 O28 125.6(2)
O24 C39 C40 119.1(2)
O28 C39 C40 115.2(2)
C74 C40 C75 109.7(2)
C74 C40 C41 109.9(2)
C75 C40 C41 109.6(2)
C74 C40 C39 111.8(2)
C75 C40 C39 107.1(2)
C41 C40 C39 108.6(2)
O23 C42 O22 125.4(2)
O23 C42 C43 117.6(2)
O22 C42 C43 117.0(2)
C76B C43 C44A 140.2(9)
C76B C43 C77B 119.3(13)
C44A C43 C77B 54.8(9)
C76B C43 C76A 37.2(10)
C44A C43 C76A 114.1(4)
C77B C43 C76A 135.1(7)
C76B C43 C42 109.1(9)
C44A C43 C42 108.2(3)
C77B C43 C42 113.3(7)
C76A C43 C42 111.3(3)
C76B C43 C77A 72.4(10)
C44A C43 C77A 108.6(4)
C77B C43 C77A 54.7(9)
C76A C43 C77A 106.8(4)
C42 C43 C77A 107.7(3)
C76B C43 C44B 102.8(12)
C44A C43 C44B 54.2(8)
C77B C43 C44B 106.4(12)
C76A C43 C44B 66.1(8)
C42 C43 C44B 104.3(7)
C77A C43 C44B 147.5(7)
O20 C45 O21 119.4(2)
O20 C45 C46 121.3(2)
O21 C45 C46 119.3(2)
O20 C45 Fe3 62.16(12)
O21 C45 Fe3 57.36(12)
C46 C45 Fe3 175.22(18)
C48 C46 C78 114.3(3)
C48 C46 C45 110.8(2)
C78 C46 C45 108.7(2)
C48 C46 C47 107.7(3)
C78 C46 C47 108.5(3)
C45 C46 C47 106.5(3)
O18 C49 O19 125.1(2)
O18 C49 C50 118.4(2)
O19 C49 C50 116.3(2)
C51 C50 C49 111.0(2)
C51 C50 C52 110.5(2)
C49 C50 C52 111.1(2)
C51 C50 C53 109.9(3)
C49 C50 C53 104.6(2)
C52 C50 C53 109.6(2)
C57 C54 C55 109.6(2)
C57 C54 C56 109.8(2)
C55 C54 C56 110.3(2)
C57 C54 C23 110.98(19)
C55 C54 C23 108.7(2)
C56 C54 C23 107.4(2)
O12 C58 O27 125.2(2)
O12 C58 C59 117.84(19)
O27 C58 C59 116.91(19)
C70 C59 C69 109.8(2)
C70 C59 C60 110.4(2)
C69 C59 C60 108.7(2)
C70 C59 C58 111.0(2)
C69 C59 C58 110.88(19)
C60 C59 C58 105.99(19)
O11 C61 O10 125.2(2)
O11 C61 C29 117.4(2)
O10 C61 C29 117.4(2)
C32 C62 C73 110.4(2)
C32 C62 C63 109.5(2)
C73 C62 C63 111.0(3)
C32 C62 C33 105.8(2)
C73 C62 C33 109.4(3)
C63 C62 C33 110.6(2)
O17 C64 O16 125.2(2)
O17 C64 C65 117.1(2)
O16 C64 C65 117.6(2)
C79 C65 C66 109.2(3)
C79 C65 C80 112.0(3)
C66 C65 C80 108.0(3)
C79 C65 C64 106.1(2)
C66 C65 C64 111.1(2)
C80 C65 C64 110.5(2)
O2 Co1 O13 98.17(6)
O2 Co1 O23 93.35(6)
O13 Co1 O23 168.47(7)
O2 Co1 O24 93.68(6)
O13 Co1 O24 88.30(7)
O23 Co1 O24 90.38(7)
O2 Co1 N4 92.27(6)
O13 Co1 N4 85.27(7)
O23 Co1 N4 94.91(7)
O24 Co1 N4 171.79(7)
O2 Co1 N3 163.21(6)
O13 Co1 N3 91.89(7)
O23 Co1 N3 77.06(7)
O24 Co1 N3 100.05(6)
N4 Co1 N3 75.12(7)
O1 Co2 O3 98.06(6)
O1 Co2 O11 95.20(6)
O3 Co2 O11 166.58(7)
O1 Co2 O25 92.64(6)
O3 Co2 O25 87.97(7)
O11 Co2 O25 89.42(7)
O1 Co2 N1 92.69(7)
O3 Co2 N1 86.65(7)
O11 Co2 N1 94.76(7)
O25 Co2 N1 172.90(7)
O1 Co2 N2 164.44(6)
O3 Co2 N2 91.00(7)
O11 Co2 N2 76.53(7)
O25 Co2 N2 100.33(7)
N1 Co2 N2 75.16(7)
O1 Fe1 O26 98.00(6)
O1 Fe1 O4 98.27(7)
O26 Fe1 O4 89.93(7)
O1 Fe1 O6 97.06(6)
O26 Fe1 O6 85.99(7)
O4 Fe1 O6 164.54(6)
O1 Fe1 O27 93.32(6)
O26 Fe1 O27 168.11(6)
O4 Fe1 O27 92.04(6)
O6 Fe1 O27 89.03(6)
O1 Fe1 O5 175.30(7)
O26 Fe1 O5 86.68(6)
O4 Fe1 O5 81.25(6)
O6 Fe1 O5 83.63(6)
O27 Fe1 O5 82.03(6)
O1 Fe2 O7 103.43(6)
O1 Fe2 O10 97.37(7)
O7 Fe2 O10 89.24(7)
O1 Fe2 O12 91.17(7)
O7 Fe2 O12 90.61(7)
O10 Fe2 O12 171.25(7)
O1 Fe2 O9 103.42(6)
O7 Fe2 O9 153.07(7)
O10 Fe2 O9 89.30(7)
O12 Fe2 O9 86.87(6)
O1 Fe2 O8 164.28(7)
O7 Fe2 O8 91.44(6)
O10 Fe2 O8 87.75(7)
O12 Fe2 O8 83.50(6)
O9 Fe2 O8 61.63(6)
O1 Fe2 C32 134.14(7)
O7 Fe2 C32 122.18(7)
O10 Fe2 C32 88.41(7)
O12 Fe2 C32 84.26(7)
O9 Fe2 C32 30.90(7)
O8 Fe2 C32 30.74(7)
O2 Fe3 O19 102.83(7)
O2 Fe3 O22 98.36(7)
O19 Fe3 O22 88.17(7)
O2 Fe3 O17 91.93(6)
O19 Fe3 O17 90.97(7)
O22 Fe3 O17 169.62(7)
O2 Fe3 O21 104.26(6)
O19 Fe3 O21 152.83(7)
O22 Fe3 O21 89.94(7)
O17 Fe3 O21 86.11(6)
O2 Fe3 O20 164.77(6)
O19 Fe3 O20 91.39(6)
O22 Fe3 O20 87.41(6)
O17 Fe3 O20 82.26(6)
O21 Fe3 O20 61.45(6)
O2 Fe3 C45 134.68(7)
O19 Fe3 C45 122.04(7)
O22 Fe3 C45 89.69(7)
O17 Fe3 C45 82.00(7)
O21 Fe3 C45 30.82(7)
O20 Fe3 C45 30.67(7)
O2 Fe4 O28 96.86(6)
O2 Fe4 O14 98.26(7)
O28 Fe4 O14 91.55(7)
O2 Fe4 O18 96.63(6)
O28 Fe4 O18 87.64(7)
O14 Fe4 O18 165.07(6)
O2 Fe4 O16 93.53(6)
O28 Fe4 O16 169.46(6)
O14 Fe4 O16 88.73(7)
O18 Fe4 O16 89.38(6)
O2 Fe4 O15 176.71(7)
O28 Fe4 O15 86.27(7)
O14 Fe4 O15 82.63(7)
O18 Fe4 O15 82.45(6)
O16 Fe4 O15 83.31(6)
C13 N1 C9 118.5(2)
C13 N1 Co2 124.25(16)
C9 N1 Co2 116.42(15)
C1 N2 C4 117.50(19)
C1 N2 Co2 107.27(15)
C4 N2 Co2 128.80(15)
C2 N3 C3 117.37(19)
C2 N3 Co1 106.35(14)
C3 N3 Co1 128.65(15)
C18 N4 C14 118.2(2)
C18 N4 Co1 124.35(15)
C14 N4 Co1 116.06(14)
Fe2 O1 Fe1 121.70(8)
Fe2 O1 Co2 120.99(7)
Fe1 O1 Co2 115.76(7)
Fe3 O2 Fe4 122.06(8)
Fe3 O2 Co1 121.67(7)
Fe4 O2 Co1 115.27(7)
C19 O3 Co2 132.89(16)
C19 O4 Fe1 127.20(15)
C24 O6 Fe1 132.11(15)
C24 O7 Fe2 128.24(15)
C32 O8 Fe2 88.13(14)
C32 O9 Fe2 91.37(14)
C61 O10 Fe2 126.89(16)
C61 O11 Co2 131.65(15)
C58 O12 Fe2 129.61(15)
C34 O13 Co1 131.31(15)
C34 O14 Fe4 128.01(15)
C64 O16 Fe4 128.94(14)
C64 O17 Fe3 130.60(15)
C49 O18 Fe4 132.90(15)
C49 O19 Fe3 127.55(15)
C45 O20 Fe3 87.17(14)
C45 O21 Fe3 91.82(14)
C42 O22 Fe3 125.04(15)
C42 O23 Co1 133.34(16)
C39 O24 Co1 125.78(15)
C23 O25 Co2 126.89(15)
C23 O26 Fe1 133.89(14)
C58 O27 Fe1 129.14(14)
C39 O28 Fe4 135.51(15)
N3S C6S C5S 179.4(3)
N2S C4S C3S 178.3(4)

loop_
_geom_bond_atom_site_label_1
_geom_bond_atom_site_label_2
_geom_bond_distance
C1 N2 1.326(3)
C1 C2 1.424(3)
C1 C9 1.483(3)
C1S C2S 1.458(4)
C2 N3 1.325(3)
C2 C14 1.489(3)
C2S N1S 1.128(3)
C3 N3 1.363(3)
C3 C4 1.416(3)
C3 C5 1.416(4)
C4 N2 1.361(3)
C4 C6 1.415(3)
C5 C7 1.357(4)
C6 C8 1.359(4)
C7 C8 1.415(4)
C9 N1 1.343(3)
C9 C10 1.392(3)
C10 C11 1.386(4)
C11 C12 1.383(4)
C12 C13 1.379(4)
C13 N1 1.337(3)
C14 N4 1.337(3)
C14 C15 1.390(3)
C15 C16 1.385(3)
C16 C17 1.383(3)
C17 C18 1.382(3)
C18 N4 1.335(3)
C19 O3 1.250(3)
C19 O4 1.274(3)
C19 C20 1.531(3)
C20 C71 1.517(5)
C20 C21 1.521(4)
C20 C72 1.529(5)
C23 O25 1.249(3)
C23 O26 1.273(3)
C23 C54 1.539(3)
C24 O6 1.256(3)
C24 O7 1.268(3)
C24 C25 1.532(3)
C25 C26 1.530(4)
C25 C27 1.531(3)
C25 C67 1.534(4)
C29 C68A 1.520(18)
C29 C30A 1.522(19)
C29 C30B 1.527(5)
C29 C61 1.530(4)
C29 C31B 1.534(6)
C29 C31A 1.536(19)
C29 C68B 1.540(6)
C32 O8 1.265(3)
C32 O9 1.271(3)
C32 C62 1.521(3)
C32 Fe2 2.474(2)
C33 C62 1.534(4)
C34 O13 1.244(3)
C34 O14 1.269(3)
C34 C35 1.534(3)
C35 C37A 1.450(18)
C35 C37B 1.484(5)
C35 C36B 1.487(5)
C35 C38A 1.529(19)
C35 C38B 1.549(6)
C35 C36A 1.565(19)
C39 O24 1.251(3)
C39 O28 1.272(3)
C39 C40 1.540(3)
C40 C74 1.527(3)
C40 C75 1.532(4)
C40 C41 1.533(4)
C42 O23 1.242(3)
C42 O22 1.271(3)
C42 C43 1.538(3)
C43 C76B 1.434(16)
C43 C44A 1.484(5)
C43 C77B 1.512(15)
C43 C76A 1.520(5)
C43 C77A 1.568(6)
C43 C44B 1.590(16)
C45 O20 1.263(3)
C45 O21 1.267(3)
C45 C46 1.525(3)
C45 Fe3 2.472(2)
C46 C48 1.501(4)
C46 C78 1.504(5)
C46 C47 1.544(5)
C49 O18 1.251(3)
C49 O19 1.273(3)
C49 C50 1.528(3)
C50 C51 1.525(4)
C50 C52 1.533(4)
C50 C53 1.538(4)
C54 C57 1.531(3)
C54 C55 1.531(4)
C54 C56 1.531(4)
C58 O12 1.259(3)
C58 O27 1.269(3)
C58 C59 1.540(3)
C59 C70 1.527(3)
C59 C69 1.529(3)
C59 C60 1.534(3)
C61 O11 1.250(3)
C61 O10 1.272(3)
C62 C73 1.526(4)
C62 C63 1.528(4)
C64 O17 1.256(3)
C64 O16 1.268(3)
C64 C65 1.546(3)
C65 C79 1.507(4)
C65 C66 1.511(4)
C65 C80 1.530(4)
Co1 O2 2.0357(14)
Co1 O13 2.0483(16)
Co1 O23 2.0503(16)
Co1 O24 2.0693(16)
Co1 N4 2.1364(19)
Co1 N3 2.3090(18)
Co2 O1 2.0381(15)
Co2 O3 2.0387(16)
Co2 O11 2.0445(16)
Co2 O25 2.0828(16)
Co2 N1 2.1372(19)
Co2 N2 2.3169(19)
Fe1 O1 1.8408(14)
Fe1 O26 2.0030(16)
Fe1 O4 2.0280(16)
Fe1 O6 2.0713(16)
Fe1 O27 2.0779(15)
Fe1 O5 2.1247(16)
Fe2 O1 1.8355(15)
Fe2 O7 1.9865(16)
Fe2 O10 2.0098(17)
Fe2 O12 2.0810(16)
Fe2 O9 2.0922(16)
Fe2 O8 2.1675(16)
Fe3 O2 1.8279(15)
Fe3 O19 1.9956(16)
Fe3 O22 2.0274(16)
Fe3 O17 2.0732(16)
Fe3 O21 2.0828(16)
Fe3 O20 2.1887(16)
Fe4 O2 1.8428(14)
Fe4 O28 2.0040(16)
Fe4 O14 2.0067(16)
Fe4 O18 2.0584(16)
Fe4 O16 2.0858(16)
Fe4 O15 2.1215(16)
C6S N3S 1.138(4)
C6S C5S 1.455(4)
C4S N2S 1.136(4)
C4S C3S 1.449(5)
